data_4073465
loop_
_publ_author_name
'Green, Shaun P.'
'Jones, Cameron'
'Mills, David P.'
'Stasch, Andreas'

_publ_section_title
;
 Group 9 and 11 Metal(I) Gallyl Complexes Stabilized by N-Heterocyclic
 Carbene Coordination: First Structural Characterization of
 Ga-M (M = Cu or Ag) Bonds
;
_journal_issue 14
_journal_name_full Organometallics
_journal_page_first 3424
_journal_paper_doi 10.1021/om700345m
_journal_volume 26
_journal_year 2007
_chemical_formula_sum 'C48.5 H63.5 Au Ga N4'
_chemical_formula_weight 969.22
_chemical_name_systematic
; 
 ? 
;
_space_group_IT_number 88
_symmetry_cell_setting tetragonal
_symmetry_space_group_name_Hall '-I 4ad'
_symmetry_space_group_name_H-M 'I 41/a :2'
_atom_sites_solution_hydrogens geom
_atom_sites_solution_primary direct
_atom_sites_solution_secondary difmap
_audit_creation_method SHELXL-97
_cell_angle_alpha 90.00
_cell_angle_beta 90.00
_cell_angle_gamma 90.00
_cell_formula_units_Z 16
_cell_length_a 37.796(5)
_cell_length_b 37.796(5)
_cell_length_c 14.331(3)
_cell_measurement_temperature 150(2)
_cell_volume 20472(6)
_computing_structure_refinement 'SHELXL-97 (Sheldrick, 1997)'
_computing_structure_solution 'SHELXS-97 (Sheldrick, 1990)'
_diffrn_ambient_temperature 150(2)
_diffrn_measured_fraction_theta_full 0.997
_diffrn_measured_fraction_theta_max 0.997
_diffrn_measurement_device_type 'Nonius Kappa CCD'
_diffrn_radiation_monochromator graphite
_diffrn_radiation_source 'fine-focus sealed tube'
_diffrn_radiation_type MoK\a
_diffrn_radiation_wavelength 0.71073
_diffrn_reflns_av_R_equivalents 0.0746
_diffrn_reflns_av_sigmaI/netI 0.0419
_diffrn_reflns_limit_h_max 46
_diffrn_reflns_limit_h_min -44
_diffrn_reflns_limit_k_max 46
_diffrn_reflns_limit_k_min -46
_diffrn_reflns_limit_l_max 17
_diffrn_reflns_limit_l_min -17
_diffrn_reflns_number 55318
_diffrn_reflns_theta_full 26.00
_diffrn_reflns_theta_max 26.00
_diffrn_reflns_theta_min 2.94
_exptl_absorpt_coefficient_mu 3.421
_exptl_absorpt_correction_T_max 0.726
_exptl_absorpt_correction_T_min 0.627
_exptl_absorpt_correction_type multi-scan
_exptl_absorpt_process_details 'Sortav (Blessing, 1995)'
_exptl_crystal_colour yellow
_exptl_crystal_density_diffrn 1.258
_exptl_crystal_density_method 'not measured'
_exptl_crystal_description block
_exptl_crystal_F_000 7880
_exptl_crystal_size_max 0.15
_exptl_crystal_size_mid 0.15
_exptl_crystal_size_min 0.10
_refine_diff_density_max 1.039
_refine_diff_density_min -0.560
_refine_diff_density_rms 0.091
_refine_ls_extinction_method none
_refine_ls_goodness_of_fit_ref 1.067
_refine_ls_hydrogen_treatment constr
_refine_ls_matrix_type full
_refine_ls_number_parameters 518
_refine_ls_number_reflns 10035
_refine_ls_number_restraints 33
_refine_ls_restrained_S_all 1.076
_refine_ls_R_factor_all 0.0479
_refine_ls_R_factor_gt 0.0382
_refine_ls_shift/su_max 0.000
_refine_ls_shift/su_mean 0.000
_refine_ls_structure_factor_coef Fsqd
_refine_ls_weighting_details 'calc w=1/[\s^2^(Fo^2^)+(0.0449P)^2^+59.4026P] where P=(Fo^2^+2Fc^2^)/3'
_refine_ls_weighting_scheme calc
_refine_ls_wR_factor_gt 0.0940
_refine_ls_wR_factor_ref 0.0986
_reflns_number_gt 8593
_reflns_number_total 10035
_reflns_threshold_expression >2sigma(I)
_cod_data_source_file om700345m-file001.cif
_cod_data_source_block compound6
_cod_original_cell_volume 20473(6)
_cod_original_sg_symbol_H-M I4(1)/a
_cod_original_formula_sum 'C48.50 H63.50 Au Ga N4'
_cod_database_code 4073465

loop_
_symmetry_equiv_pos_as_xyz
'x, y, z'
'-y+3/4, x+1/4, z+1/4'
'-x, -y+1/2, z'
'y+1/4, -x+1/4, z+1/4'
'x+1/2, y+1/2, z+1/2'
'-y+5/4, x+3/4, z+3/4'
'-x+1/2, -y+1, z+1/2'
'y+3/4, -x+3/4, z+3/4'
'-x, -y, -z'
'y-3/4, -x-1/4, -z-1/4'
'x, y-1/2, -z'
'-y-1/4, x-1/4, -z-1/4'
'-x+1/2, -y+1/2, -z+1/2'
'y-1/4, -x+1/4, -z+1/4'
'x+1/2, y, -z+1/2'
'-y+1/4, x+1/4, -z+1/4'

loop_
_atom_site_label
_atom_site_type_symbol
_atom_site_fract_x
_atom_site_fract_y
_atom_site_fract_z
_atom_site_U_iso_or_equiv
_atom_site_adp_type
_atom_site_occupancy
_atom_site_symmetry_multiplicity
_atom_site_calc_flag
_atom_site_refinement_flags
Au1 Au 0.556740(5) 0.457890(4) 0.662350(10) 0.03416(7) Uani 1 1 d .
Ga1 Ga 0.578970(14) 0.407510(12) 0.58206(3) 0.03672(13) Uani 1 1 d .
N1 N 0.59472(10) 0.36449(9) 0.6334(2) 0.0367(8) Uani 1 1 d .
N2 N 0.59186(10) 0.38842(9) 0.4652(2) 0.0329(8) Uani 1 1 d .
N3 N 0.52706(9) 0.49706(9) 0.8319(2) 0.0308(7) Uani 1 1 d .
N4 N 0.54190(9) 0.53419(9) 0.7262(2) 0.0320(8) Uani 1 1 d .
C1 C 0.60624(11) 0.34164(11) 0.5637(3) 0.0339(9) Uani 1 1 d .
H1 H 0.6147 0.3185 0.5772 0.041 Uiso 1 1 calc R
C2 C 0.60471(11) 0.35423(11) 0.4761(3) 0.0352(10) Uani 1 1 d .
H2 H 0.6121 0.3404 0.4242 0.042 Uiso 1 1 calc R
C3 C 0.59400(11) 0.35414(11) 0.7284(3) 0.0327(9) Uani 1 1 d .
C4 C 0.56494(13) 0.33582(12) 0.7637(3) 0.0435(11) Uani 1 1 d .
C5 C 0.56543(18) 0.32704(15) 0.8590(4) 0.0665(19) Uani 1 1 d .
H5 H 0.5465 0.3138 0.8850 0.080 Uiso 1 1 calc R
C6 C 0.5934(2) 0.33755(18) 0.9153(4) 0.073(2) Uani 1 1 d .
H6 H 0.5929 0.3321 0.9800 0.087 Uiso 1 1 calc R
C7 C 0.62074(19) 0.35507(17) 0.8804(4) 0.0697(19) Uani 1 1 d .
H7 H 0.6397 0.3615 0.9206 0.084 Uiso 1 1 calc R
C8 C 0.62240(14) 0.36427(13) 0.7863(3) 0.0478(12) Uani 1 1 d .
C9 C 0.53397(14) 0.32765(14) 0.7020(5) 0.0595(15) Uani 1 1 d .
H9 H 0.5424 0.3283 0.6359 0.071 Uiso 1 1 calc R
C10 C 0.50501(16) 0.35533(17) 0.7124(5) 0.0693(16) Uani 1 1 d U
H10A H 0.4956 0.3546 0.7760 0.104 Uiso 1 1 calc R
H10B H 0.4860 0.3504 0.6678 0.104 Uiso 1 1 calc R
H10C H 0.5148 0.3789 0.6999 0.104 Uiso 1 1 calc R
C11 C 0.5183(2) 0.2915(2) 0.7193(8) 0.117(3) Uani 1 1 d U
H11A H 0.5346 0.2733 0.6961 0.175 Uiso 1 1 calc R
H11B H 0.4956 0.2895 0.6866 0.175 Uiso 1 1 calc R
H11C H 0.5146 0.2881 0.7864 0.175 Uiso 1 1 calc R
C12 C 0.65384(15) 0.38467(15) 0.7466(6) 0.0724(18) Uani 1 1 d .
H12 H 0.6491 0.3839 0.6780 0.087 Uiso 1 1 calc R
C13 C 0.6525(2) 0.4237(2) 0.7668(7) 0.115(3) Uani 1 1 d U
H13A H 0.6591 0.4278 0.8320 0.172 Uiso 1 1 calc R
H13B H 0.6285 0.4325 0.7557 0.172 Uiso 1 1 calc R
H13C H 0.6691 0.4361 0.7257 0.172 Uiso 1 1 calc R
C14 C 0.6880(2) 0.3668(2) 0.7535(6) 0.105(3) Uani 1 1 d U
H14A H 0.7056 0.3795 0.7161 0.157 Uiso 1 1 calc R
H14B H 0.6858 0.3425 0.7303 0.157 Uiso 1 1 calc R
H14C H 0.6957 0.3663 0.8189 0.157 Uiso 1 1 calc R
C15 C 0.58675(11) 0.40267(11) 0.3743(3) 0.0307(9) Uani 1 1 d .
C16 C 0.60369(12) 0.43466(12) 0.3498(3) 0.0364(10) Uani 1 1 d .
C17 C 0.59664(13) 0.44920(13) 0.2624(3) 0.0458(11) Uani 1 1 d .
H17 H 0.6072 0.4712 0.2463 0.055 Uiso 1 1 calc R
C18 C 0.57502(14) 0.43282(14) 0.1986(3) 0.0513(13) Uani 1 1 d .
H18 H 0.5711 0.4430 0.1389 0.062 Uiso 1 1 calc R
C19 C 0.55909(14) 0.40118(13) 0.2232(3) 0.0470(12) Uani 1 1 d .
H19 H 0.5443 0.3896 0.1791 0.056 Uiso 1 1 calc R
C20 C 0.56395(12) 0.38586(12) 0.3096(3) 0.0371(10) Uani 1 1 d .
C21 C 0.62857(14) 0.45400(13) 0.4145(3) 0.0470(12) Uani 1 1 d .
H21 H 0.6329 0.4386 0.4701 0.056 Uiso 1 1 calc R
C22 C 0.61269(17) 0.48932(14) 0.4494(4) 0.0619(15) Uani 1 1 d .
H22A H 0.6079 0.5048 0.3960 0.093 Uiso 1 1 calc R
H22B H 0.6295 0.5009 0.4915 0.093 Uiso 1 1 calc R
H22C H 0.5906 0.4846 0.4828 0.093 Uiso 1 1 calc R
C23 C 0.66433(15) 0.46129(16) 0.3677(5) 0.0655(15) Uani 1 1 d .
H23A H 0.6747 0.4389 0.3464 0.098 Uiso 1 1 calc R
H23B H 0.6803 0.4726 0.4126 0.098 Uiso 1 1 calc R
H23C H 0.6608 0.4770 0.3141 0.098 Uiso 1 1 calc R
C24 C 0.54341(13) 0.35210(12) 0.3328(3) 0.0428(11) Uani 1 1 d .
H24 H 0.5483 0.3459 0.3993 0.051 Uiso 1 1 calc R
C25 C 0.50350(14) 0.35784(15) 0.3225(4) 0.0625(15) Uani 1 1 d .
H25A H 0.4963 0.3783 0.3600 0.094 Uiso 1 1 calc R
H25B H 0.4909 0.3367 0.3441 0.094 Uiso 1 1 calc R
H25C H 0.4978 0.3622 0.2568 0.094 Uiso 1 1 calc R
C26 C 0.55545(17) 0.32089(14) 0.2718(4) 0.0625(15) Uani 1 1 d .
H26A H 0.5503 0.3261 0.2062 0.094 Uiso 1 1 calc R
H26B H 0.5428 0.2994 0.2906 0.094 Uiso 1 1 calc R
H26C H 0.5809 0.3173 0.2797 0.094 Uiso 1 1 calc R
C27 C 0.54014(11) 0.49938(11) 0.7437(3) 0.0315(9) Uani 1 1 d .
C28 C 0.52061(12) 0.53048(12) 0.8682(3) 0.0374(10) Uani 1 1 d .
H28 H 0.5114 0.5359 0.9282 0.045 Uiso 1 1 calc R
C29 C 0.52993(12) 0.55358(12) 0.8018(3) 0.0383(10) Uani 1 1 d .
H29 H 0.5286 0.5786 0.8059 0.046 Uiso 1 1 calc R
C30 C 0.51988(11) 0.46401(11) 0.8784(3) 0.0295(9) Uani 1 1 d .
C31 C 0.48630(12) 0.44932(12) 0.8691(3) 0.0366(10) Uani 1 1 d .
C32 C 0.48006(12) 0.41709(12) 0.9125(3) 0.0407(11) Uani 1 1 d .
H32 H 0.4573 0.4065 0.9074 0.049 Uiso 1 1 calc R
C33 C 0.50629(12) 0.39989(11) 0.9633(3) 0.0365(10) Uani 1 1 d .
C34 C 0.53939(12) 0.41527(11) 0.9687(3) 0.0343(9) Uani 1 1 d .
H34 H 0.5577 0.4034 1.0018 0.041 Uiso 1 1 calc R
C35 C 0.54663(11) 0.44759(11) 0.9271(3) 0.0316(9) Uani 1 1 d .
C36 C 0.45764(14) 0.46718(15) 0.8106(4) 0.0565(14) Uani 1 1 d .
H36A H 0.4516 0.4901 0.8383 0.085 Uiso 1 1 calc R
H36B H 0.4365 0.4521 0.8090 0.085 Uiso 1 1 calc R
H36C H 0.4664 0.4708 0.7469 0.085 Uiso 1 1 calc R
C37 C 0.49818(14) 0.36478(12) 1.0106(3) 0.0468(12) Uani 1 1 d .
H37A H 0.4873 0.3692 1.0716 0.070 Uiso 1 1 calc R
H37B H 0.5202 0.3514 1.0191 0.070 Uiso 1 1 calc R
H37C H 0.4818 0.3511 0.9717 0.070 Uiso 1 1 calc R
C38 C 0.58328(12) 0.46373(13) 0.9340(3) 0.0448(11) Uani 1 1 d .
H38A H 0.5937 0.4654 0.8715 0.067 Uiso 1 1 calc R
H38B H 0.5982 0.4488 0.9735 0.067 Uiso 1 1 calc R
H38C H 0.5816 0.4874 0.9613 0.067 Uiso 1 1 calc R
C39 C 0.55351(12) 0.54918(11) 0.6391(3) 0.0360(10) Uani 1 1 d .
C40 C 0.52843(13) 0.55233(12) 0.5680(3) 0.0411(11) Uani 1 1 d .
C41 C 0.53980(15) 0.56814(13) 0.4847(3) 0.0498(13) Uani 1 1 d .
H41 H 0.5235 0.5706 0.4348 0.060 Uiso 1 1 calc R
C42 C 0.57400(16) 0.58023(13) 0.4731(3) 0.0519(13) Uani 1 1 d .
C43 C 0.59787(15) 0.57595(13) 0.5455(4) 0.0514(13) Uani 1 1 d .
H43 H 0.6215 0.5841 0.5378 0.062 Uiso 1 1 calc R
C44 C 0.58812(13) 0.55991(12) 0.6298(3) 0.0406(11) Uani 1 1 d .
C45 C 0.49109(13) 0.53951(14) 0.5798(3) 0.0498(12) Uani 1 1 d .
H45A H 0.4912 0.5141 0.5939 0.075 Uiso 1 1 calc R
H45B H 0.4779 0.5436 0.5220 0.075 Uiso 1 1 calc R
H45C H 0.4798 0.5524 0.6311 0.075 Uiso 1 1 calc R
C46 C 0.58552(19) 0.59772(17) 0.3832(4) 0.0707(18) Uani 1 1 d .
H46A H 0.6038 0.5833 0.3532 0.106 Uiso 1 1 calc R
H46B H 0.5951 0.6212 0.3969 0.106 Uiso 1 1 calc R
H46C H 0.5651 0.6000 0.3414 0.106 Uiso 1 1 calc R
C47 C 0.61502(14) 0.55396(15) 0.7072(4) 0.0551(13) Uani 1 1 d .
H47A H 0.6069 0.5656 0.7645 0.083 Uiso 1 1 calc R
H47B H 0.6379 0.5639 0.6886 0.083 Uiso 1 1 calc R
H47C H 0.6176 0.5285 0.7186 0.083 Uiso 1 1 calc R
C48 C 0.6748(6) 0.4278(5) 1.0900(16) 0.061(6) Uiso 0.25 1 d PD
H48A H 0.6922 0.4152 1.0520 0.091 Uiso 0.25 1 calc PR
H48B H 0.6510 0.4195 1.0742 0.091 Uiso 0.25 1 calc PR
H48C H 0.6794 0.4233 1.1562 0.091 Uiso 0.25 1 calc PR
C49 C 0.6774(5) 0.4656(4) 1.0717(12) 0.039(4) Uiso 0.25 1 d PD
H49A H 0.6755 0.4784 1.1318 0.046 Uiso 0.25 1 calc PR
H49B H 0.6569 0.4727 1.0328 0.046 Uiso 0.25 1 calc PR
C50 C 0.7115(8) 0.4774(10) 1.023(3) 0.163(18) Uiso 0.25 1 d PD
H50A H 0.7294 0.4583 1.0235 0.196 Uiso 0.25 1 calc PR
H50B H 0.7067 0.4841 0.9569 0.196 Uiso 0.25 1 calc PR
C51 C 0.7242(8) 0.5094(8) 1.079(3) 0.123(13) Uiso 0.25 1 d PD
H51A H 0.7112 0.5094 1.1387 0.147 Uiso 0.25 1 calc PR
H51B H 0.7170 0.5309 1.0445 0.147 Uiso 0.25 1 calc PR
C52 C 0.7636(10) 0.5126(12) 1.101(5) 0.22(3) Uiso 0.25 1 d PD
H52A H 0.7679 0.5037 1.1649 0.266 Uiso 0.25 1 calc PR
H52B H 0.7771 0.4975 1.0572 0.266 Uiso 0.25 1 calc PR
C53 C 0.7775(13) 0.5503(13) 1.094(4) 0.22(3) Uiso 0.25 1 d PD
H53A H 0.7791 0.5573 1.0282 0.331 Uiso 0.25 1 calc PR
H53B H 0.8011 0.5517 1.1225 0.331 Uiso 0.25 1 calc PR
H53C H 0.7614 0.5664 1.1267 0.331 Uiso 0.25 1 calc PR

loop_
_atom_site_aniso_label
_atom_site_aniso_U_11
_atom_site_aniso_U_22
_atom_site_aniso_U_33
_atom_site_aniso_U_23
_atom_site_aniso_U_13
_atom_site_aniso_U_12
Au1 0.05321(12) 0.02774(10) 0.02154(9) 0.00187(6) 0.00494(7) 0.00908(7)
Ga1 0.0568(3) 0.0279(2) 0.0254(2) 0.00202(18) 0.0060(2) 0.0109(2)
N1 0.055(2) 0.0290(19) 0.0258(17) 0.0014(14) 0.0049(16) 0.0106(16)
N2 0.046(2) 0.0299(19) 0.0225(16) 0.0022(14) 0.0055(15) 0.0078(15)
N3 0.040(2) 0.0309(19) 0.0218(16) -0.0010(14) 0.0040(14) 0.0021(15)
N4 0.044(2) 0.0284(18) 0.0238(16) -0.0001(14) 0.0035(15) 0.0038(15)
C1 0.040(2) 0.025(2) 0.036(2) 0.0003(17) 0.0018(19) 0.0094(17)
C2 0.042(3) 0.031(2) 0.032(2) -0.0021(18) 0.0047(19) 0.0091(18)
C3 0.040(2) 0.032(2) 0.0259(19) 0.0033(17) 0.0009(18) 0.0111(18)
C4 0.047(3) 0.034(2) 0.049(3) 0.007(2) 0.009(2) 0.014(2)
C5 0.084(4) 0.048(3) 0.068(4) 0.026(3) 0.043(4) 0.031(3)
C6 0.107(6) 0.079(5) 0.032(3) 0.008(3) 0.005(3) 0.053(4)
C7 0.087(5) 0.075(4) 0.048(3) -0.017(3) -0.025(3) 0.045(4)
C8 0.052(3) 0.042(3) 0.048(3) -0.010(2) -0.012(2) 0.020(2)
C9 0.042(3) 0.044(3) 0.092(4) -0.009(3) 0.007(3) -0.001(2)
C10 0.061(3) 0.072(4) 0.075(4) 0.002(3) -0.001(3) 0.012(3)
C11 0.096(5) 0.085(4) 0.169(6) 0.004(5) -0.016(5) -0.012(4)
C12 0.051(3) 0.048(3) 0.118(6) -0.013(3) -0.021(4) 0.002(3)
C13 0.116(5) 0.095(5) 0.133(6) -0.002(4) -0.002(5) -0.002(4)
C14 0.089(4) 0.101(5) 0.124(5) 0.029(4) 0.026(4) 0.023(4)
C15 0.034(2) 0.030(2) 0.028(2) -0.0007(17) 0.0068(17) 0.0071(17)
C16 0.039(2) 0.037(2) 0.033(2) 0.0028(18) 0.0057(18) 0.0026(19)
C17 0.056(3) 0.040(3) 0.041(3) 0.011(2) 0.009(2) -0.006(2)
C18 0.068(4) 0.054(3) 0.032(2) 0.010(2) 0.001(2) 0.000(3)
C19 0.060(3) 0.048(3) 0.033(2) 0.000(2) -0.004(2) -0.001(2)
C20 0.042(3) 0.037(2) 0.033(2) -0.0005(19) 0.0063(19) -0.0004(19)
C21 0.058(3) 0.041(3) 0.043(3) 0.006(2) -0.004(2) -0.010(2)
C22 0.078(4) 0.050(3) 0.058(3) -0.005(3) 0.007(3) -0.007(3)
C23 0.056(4) 0.064(4) 0.076(4) 0.003(3) 0.002(3) -0.012(3)
C24 0.050(3) 0.038(3) 0.041(3) 0.004(2) -0.003(2) -0.004(2)
C25 0.053(3) 0.056(3) 0.078(4) 0.012(3) -0.001(3) -0.009(3)
C26 0.083(4) 0.049(3) 0.055(3) -0.004(3) -0.007(3) 0.002(3)
C27 0.039(2) 0.028(2) 0.027(2) 0.0005(17) 0.0011(17) 0.0036(17)
C28 0.046(3) 0.037(2) 0.028(2) -0.0073(18) 0.0044(19) 0.001(2)
C29 0.052(3) 0.031(2) 0.032(2) -0.0042(18) 0.007(2) 0.004(2)
C30 0.037(2) 0.031(2) 0.0206(18) -0.0033(16) 0.0051(17) 0.0014(17)
C31 0.043(3) 0.039(3) 0.028(2) -0.0059(18) -0.0001(19) -0.0014(19)
C32 0.037(3) 0.044(3) 0.041(2) -0.007(2) 0.002(2) -0.009(2)
C33 0.047(3) 0.033(2) 0.030(2) -0.0036(18) 0.0062(19) -0.0044(19)
C34 0.040(2) 0.035(2) 0.027(2) 0.0007(17) 0.0002(18) 0.0035(18)
C35 0.036(2) 0.036(2) 0.0224(19) -0.0014(17) 0.0037(17) -0.0029(18)
C36 0.047(3) 0.065(4) 0.057(3) 0.005(3) -0.013(3) -0.004(3)
C37 0.057(3) 0.037(3) 0.047(3) 0.001(2) 0.008(2) -0.010(2)
C38 0.039(3) 0.053(3) 0.043(3) 0.013(2) -0.003(2) -0.010(2)
C39 0.048(3) 0.034(2) 0.026(2) -0.0004(17) 0.0060(19) 0.009(2)
C40 0.057(3) 0.036(3) 0.030(2) 0.0024(19) 0.004(2) 0.013(2)
C41 0.072(4) 0.050(3) 0.028(2) 0.003(2) 0.005(2) 0.021(3)
C42 0.083(4) 0.039(3) 0.033(2) 0.008(2) 0.012(3) 0.015(3)
C43 0.060(3) 0.041(3) 0.053(3) 0.005(2) 0.021(3) 0.000(2)
C44 0.053(3) 0.035(2) 0.035(2) 0.0038(19) 0.007(2) 0.006(2)
C45 0.052(3) 0.061(3) 0.036(2) 0.000(2) -0.003(2) 0.013(2)
C46 0.102(5) 0.065(4) 0.045(3) 0.017(3) 0.023(3) 0.004(3)
C47 0.051(3) 0.061(3) 0.054(3) 0.012(3) 0.000(3) -0.002(3)

loop_
_atom_type_symbol
_atom_type_description
_atom_type_scat_dispersion_real
_atom_type_scat_dispersion_imag
_atom_type_scat_source
C C 0.0033 0.0016 'International Tables Vol C Tables 4.2.6.8 and 6.1.1.4'
H H 0.0000 0.0000 'International Tables Vol C Tables 4.2.6.8 and 6.1.1.4'
N N 0.0061 0.0033 'International Tables Vol C Tables 4.2.6.8 and 6.1.1.4'
Ga Ga 0.2307 1.6083 'International Tables Vol C Tables 4.2.6.8 and 6.1.1.4'
Au Au -2.0133 8.8022 'International Tables Vol C Tables 4.2.6.8 and 6.1.1.4'

loop_
_geom_angle_atom_site_label_1
_geom_angle_atom_site_label_2
_geom_angle_atom_site_label_3
_geom_angle
C27 Au1 Ga1 174.06(11)
N1 Ga1 N2 86.27(14)
N1 Ga1 Au1 127.92(10)
N2 Ga1 Au1 145.75(10)
C1 N1 C3 121.6(3)
C1 N1 Ga1 110.8(3)
C3 N1 Ga1 127.5(3)
C2 N2 C15 120.1(3)
C2 N2 Ga1 110.3(3)
C15 N2 Ga1 129.3(3)
C27 N3 C28 110.7(3)
C27 N3 C30 123.6(3)
C28 N3 C30 125.6(3)
C27 N4 C29 110.9(3)
C27 N4 C39 124.3(3)
C29 N4 C39 124.8(3)
C2 C1 N1 116.0(4)
C1 C2 N2 116.7(4)
C4 C3 C8 121.4(4)
C4 C3 N1 120.0(4)
C8 C3 N1 118.4(4)
C3 C4 C5 117.3(5)
C3 C4 C9 120.3(4)
C5 C4 C9 122.3(5)
C6 C5 C4 120.5(6)
C7 C6 C5 121.2(5)
C6 C7 C8 121.6(6)
C7 C8 C3 117.9(5)
C7 C8 C12 121.4(5)
C3 C8 C12 120.7(5)
C4 C9 C11 113.3(6)
C4 C9 C10 111.3(5)
C11 C9 C10 109.0(5)
C14 C12 C13 118.1(6)
C14 C12 C8 115.4(5)
C13 C12 C8 113.4(6)
C16 C15 C20 119.9(4)
C16 C15 N2 119.3(4)
C20 C15 N2 120.8(4)
C17 C16 C15 118.3(4)
C17 C16 C21 118.7(4)
C15 C16 C21 123.0(4)
C18 C17 C16 122.3(4)
C17 C18 C19 118.6(4)
C20 C19 C18 122.3(5)
C19 C20 C15 118.7(4)
C19 C20 C24 118.5(4)
C15 C20 C24 122.8(4)
C16 C21 C23 111.5(4)
C16 C21 C22 112.0(4)
C23 C21 C22 109.2(4)
C20 C24 C25 111.2(4)
C20 C24 C26 111.5(4)
C25 C24 C26 110.2(4)
N4 C27 N3 104.8(3)
N4 C27 Au1 128.9(3)
N3 C27 Au1 126.2(3)
C29 C28 N3 106.3(4)
C28 C29 N4 107.3(4)
C35 C30 C31 122.6(4)
C35 C30 N3 119.1(4)
C31 C30 N3 118.2(4)
C32 C31 C30 117.5(4)
C32 C31 C36 120.9(4)
C30 C31 C36 121.6(4)
C31 C32 C33 121.6(4)
C34 C33 C32 118.5(4)
C34 C33 C37 121.6(4)
C32 C33 C37 119.8(4)
C33 C34 C35 121.7(4)
C30 C35 C34 118.1(4)
C30 C35 C38 121.5(4)
C34 C35 C38 120.4(4)
C44 C39 C40 123.3(4)
C44 C39 N4 119.3(4)
C40 C39 N4 117.4(4)
C39 C40 C41 116.7(5)
C39 C40 C45 121.9(4)
C41 C40 C45 121.4(4)
C42 C41 C40 122.0(5)
C41 C42 C43 118.7(4)
C41 C42 C46 121.1(5)
C43 C42 C46 120.1(5)
C42 C43 C44 121.7(5)
C39 C44 C43 117.5(5)
C39 C44 C47 121.4(4)
C43 C44 C47 121.1(5)
C48 C49 C50 115.1(19)
C51 C50 C49 105(2)
C50 C51 C52 119(3)
C53 C52 C51 114(3)

loop_
_geom_bond_atom_site_label_1
_geom_bond_atom_site_label_2
_geom_bond_distance
Au1 C27 2.053(4)
Au1 Ga1 2.3782(6)
Ga1 N1 1.881(3)
Ga1 N2 1.887(3)
N1 C1 1.390(5)
N1 C3 1.417(5)
N2 C2 1.389(5)
N2 C15 1.423(5)
N3 C27 1.360(5)
N3 C28 1.388(5)
N3 C30 1.442(5)
N4 C27 1.341(5)
N4 C29 1.384(5)
N4 C39 1.439(5)
C1 C2 1.345(6)
C3 C4 1.393(6)
C3 C8 1.410(6)
C4 C5 1.405(7)
C4 C9 1.498(8)
C5 C6 1.387(10)
C6 C7 1.326(10)
C7 C8 1.394(8)
C8 C12 1.527(8)
C9 C11 1.510(9)
C9 C10 1.521(7)
C12 C14 1.462(8)
C12 C13 1.502(9)
C15 C16 1.412(6)
C15 C20 1.416(6)
C16 C17 1.395(6)
C16 C21 1.509(6)
C17 C18 1.373(7)
C18 C19 1.385(7)
C19 C20 1.379(6)
C20 C24 1.530(6)
C21 C23 1.534(7)
C21 C22 1.547(7)
C24 C25 1.531(7)
C24 C26 1.537(7)
C28 C29 1.338(6)
C30 C35 1.376(6)
C30 C31 1.392(6)
C31 C32 1.388(6)
C31 C36 1.527(7)
C32 C33 1.391(6)
C33 C34 1.382(6)
C33 C37 1.522(6)
C34 C35 1.387(6)
C35 C38 1.517(6)
C39 C44 1.376(7)
C39 C40 1.398(6)
C40 C41 1.402(6)
C40 C45 1.502(7)
C41 C42 1.381(8)
C42 C43 1.384(8)
C42 C46 1.512(7)
C43 C44 1.402(6)
C44 C47 1.522(7)
C48 C49 1.454(16)
C49 C50 1.537(18)
C50 C51 1.529(19)
C51 C52 1.529(19)
C52 C53 1.52(2)
